data_4114733
loop_
_publ_author_name
'Nathan R. Neale'
'T. Don Tilley'

_publ_section_title
;
 A New Mechanism for Metal-Catalyzed Stannane Dehydrocoupling Based on
 \a-H-Elimination in a Hafnium Hydrostannyl Complex
;
_journal_name_full 'Journal of the American Chemical Society'
_journal_page_first 3802
_journal_page_last 3803
_journal_paper_doi 10.1021/ja017495s
_journal_volume 124
_journal_year 2002
_chemical_formula_sum 'C38 H55 Cl2 Hf Sn'
_chemical_formula_weight 879.94
_space_group_IT_number 2
_symmetry_cell_setting triclinic
_symmetry_Int_Tables_number 2
_symmetry_space_group_name_Hall '-P 1'
_symmetry_space_group_name_H-M 'P -1'
_audit_creation_date 'Wed Aug  1 10:12:18 2001'
_audit_creation_method 'by teXsan'
_cell_angle_alpha 105.362(1)
_cell_angle_beta 92.979(1)
_cell_angle_gamma 114.077(1)
_cell_formula_units_Z 2
_cell_length_a 11.0500(3)
_cell_length_b 13.1794(3)
_cell_length_c 14.4436(3)
_cell_measurement_reflns_used 0
_cell_measurement_temperature 273.2
_cell_measurement_theta_max 0.0
_cell_measurement_theta_min 0.0
_cell_volume 1820.98(8)
_computing_cell_refinement 'Bruker SAINT v5.04'
_computing_data_collection 'Bruker SMART v5.052d'
_computing_data_reduction 'Bruker SAINT v5.04'
_computing_publication_material teXsan
_computing_structure_refinement teXsan
_computing_structure_solution SAPI91
_diffrn_ambient_temperature 273.2
_diffrn_measurement_device_type 'SMART CCD'
_diffrn_orient_matrix_UB_11 0.00000
_diffrn_orient_matrix_UB_12 0.00000
_diffrn_orient_matrix_UB_13 0.00000
_diffrn_orient_matrix_UB_21 0.00000
_diffrn_orient_matrix_UB_22 0.00000
_diffrn_orient_matrix_UB_23 0.00000
_diffrn_orient_matrix_UB_31 0.00000
_diffrn_orient_matrix_UB_32 0.00000
_diffrn_orient_matrix_UB_33 0.00000
_diffrn_radiation_monochromator graphite
_diffrn_radiation_source 'X-ray tube'
_diffrn_radiation_type MoK\a
_diffrn_radiation_wavelength 0.7107
_diffrn_reflns_av_R_equivalents 0.0273
_diffrn_reflns_limit_h_max 13
_diffrn_reflns_limit_h_min 0
_diffrn_reflns_limit_k_max 14
_diffrn_reflns_limit_k_min -15
_diffrn_reflns_limit_l_max 17
_diffrn_reflns_limit_l_min -17
_diffrn_reflns_number 9310
_diffrn_reflns_theta_max 25.56
_diffrn_standards_decay_% 0.00
_diffrn_standards_interval_count 0
_diffrn_standards_number 0
_exptl_absorpt_coefficient_mu 3.700
_exptl_absorpt_correction_type none
_exptl_crystal_colour unknown
_exptl_crystal_density_diffrn 1.605
_exptl_crystal_description unknown
_exptl_crystal_F_000 878.00
_exptl_crystal_size_max 0.000
_exptl_crystal_size_mid 0.000
_exptl_crystal_size_min 0.000
_refine_diff_density_max 1.84
_refine_diff_density_min -0.51
_refine_ls_extinction_coef 0.00000
_refine_ls_extinction_method none
_refine_ls_goodness_of_fit_ref 1.296
_refine_ls_hydrogen_treatment constr
_refine_ls_matrix_type full
_refine_ls_number_parameters 345
_refine_ls_number_reflns 4022
_refine_ls_number_restraints 0
_refine_ls_R_factor_all 0.0000
_refine_ls_R_factor_gt 0.0343
_refine_ls_shift/su_max 0.0060
_refine_ls_structure_factor_coef F
_refine_ls_weighting_scheme sigma
_refine_ls_wR_factor_all 0.0000
_refine_ls_wR_factor_gt 0.0398
_reflns_number_gt 4022
_reflns_number_total 5877
_reflns_threshold_expression I>3.00sigma
_cod_data_source_file ja017495s_s2.cif
_cod_data_source_block hfsn_intermediate
_cod_original_sg_symbol_H-M 'P -1 '
_cod_original_formula_sum 'C38 H55 Cl2 Hf Sn '
_cod_database_code 4114733

loop_
_symmetry_equiv_pos_as_xyz
'   +x,   +y,   +z'
'   -x,   -y,   -z'

loop_
_atom_site_aniso_label
_atom_site_aniso_U_11
_atom_site_aniso_U_22
_atom_site_aniso_U_33
_atom_site_aniso_U_12
_atom_site_aniso_U_13
_atom_site_aniso_U_23
Hf(1) 0.0300(2) 0.0573(3) 0.0372(2) 0.0244(2) 0.0067(1) 0.0146(2)
Sn(1) 0.0294(3) 0.0366(4) 0.0341(3) 0.0173(3) 0.0009(2) 0.0062(3)
Cl(1) 0.054(1) 0.051(1) 0.062(1) 0.023(1) 0.005(1) 0.002(1)
C(2) 0.035(4) 0.045(5) 0.031(4) 0.021(4) 0.003(3) 0.006(4)
C(3) 0.040(5) 0.058(6) 0.029(4) 0.022(4) 0.004(4) 0.011(4)
C(4) 0.049(6) 0.068(7) 0.039(5) 0.019(5) 0.005(4) 0.022(5)
C(5) 0.031(5) 0.094(8) 0.032(5) 0.022(5) 0.001(4) 0.011(5)
C(6) 0.041(5) 0.078(7) 0.042(5) 0.035(5) 0.007(4) 0.001(5)
C(7) 0.039(5) 0.060(6) 0.025(4) 0.029(4) -0.004(3) -0.003(4)
C(8) 0.062(6) 0.065(6) 0.061(6) 0.039(5) 0.015(5) 0.029(5)
C(9) 0.061(6) 0.100(9) 0.046(6) 0.029(6) 0.025(5) 0.019(6)
C(10) 0.034(4) 0.035(5) 0.036(4) 0.017(4) -0.001(3) 0.002(4)
C(11) 0.028(4) 0.034(5) 0.030(4) 0.021(4) 0.008(3) 0.006(4)
C(12) 0.031(4) 0.035(5) 0.034(4) 0.020(4) 0.006(3) 0.007(4)
C(13) 0.038(5) 0.045(5) 0.031(4) 0.021(4) 0.006(3) 0.009(4)
C(14) 0.038(5) 0.056(6) 0.039(5) 0.027(4) 0.004(4) 0.012(4)
C(15) 0.057(6) 0.049(6) 0.055(5) 0.035(5) 0.016(4) 0.028(5)
C(16) 0.039(5) 0.039(5) 0.041(5) 0.018(4) 0.006(4) 0.014(4)
C(17) 0.052(6) 0.070(7) 0.059(6) 0.045(5) 0.015(4) 0.016(5)
C(18) 0.059(6) 0.077(7) 0.049(6) 0.039(5) 0.001(4) 0.026(5)
C(19) 0.066(6) 0.048(6) 0.073(6) 0.025(5) 0.001(5) 0.031(5)
C(20) 0.088(8) 0.11(1) 0.031(5) 0.034(8) -0.003(5) 0.006(6)
C(21) 0.060(7) 0.115(10) 0.054(6) 0.056(7) 0.022(5) 0.046(6)
C(22) 0.032(6) 0.17(1) 0.118(10) 0.010(7) -0.004(6) 0.12(1)
C(23) 0.084(9) 0.20(2) 0.097(10) 0.10(1) 0.057(8) 0.10(1)
C(24) 0.12(1) 0.12(1) 0.046(6) 0.081(10) 0.034(7) 0.016(7)
C(25) 0.039(5) 0.057(6) 0.047(5) 0.028(5) -0.009(4) -0.004(5)
C(26) 0.041(6) 0.048(6) 0.106(9) 0.023(5) -0.023(6) 0.011(6)
C(27) 0.028(5) 0.087(8) 0.088(8) 0.011(5) -0.006(5) 0.052(7)
C(28) 0.039(5) 0.065(6) 0.042(5) 0.032(5) 0.005(4) 0.018(5)
C(29) 0.029(4) 0.053(6) 0.037(4) 0.020(4) 0.005(3) 0.017(4)
C(30) 0.070(7) 0.15(1) 0.049(6) 0.082(7) -0.022(5) -0.023(6)
C(31) 0.083(9) 0.047(7) 0.24(2) 0.025(7) -0.079(10) 0.007(9)
C(32) 0.038(6) 0.22(2) 0.19(1) 0.029(8) 0.015(7) 0.17(1)
C(33) 0.060(6) 0.14(1) 0.056(6) 0.075(7) 0.007(5) 0.012(6)
C(34) 0.055(6) 0.086(7) 0.047(5) 0.035(5) 0.012(4) 0.031(5)

loop_
_atom_site_label
_atom_site_fract_x
_atom_site_fract_y
_atom_site_fract_z
_atom_site_U_iso_or_equiv
_atom_site_thermal_displace_type
Hf(1) 0.51571(3) 0.26581(3) 0.67646(2) 0.0368 Uij
Sn(1) 0.30137(5) 0.33498(5) 0.74869(4) 0.0334 Uij
Cl(1) 0.4027(2) 0.0593(2) 0.6577(2) 0.0584 Uij
C(2) 0.1739(7) 0.2830(7) 0.8564(5) 0.0365 Uij
C(3) 0.1567(8) 0.1873(8) 0.8875(5) 0.0427 Uij
C(4) 0.0733(9) 0.1610(8) 0.9560(6) 0.0519 Uij
C(5) 0.0043(8) 0.2236(9) 0.9937(6) 0.0572 Uij
C(6) 0.0214(8) 0.3182(9) 0.9616(6) 0.0486 Uij
C(7) 0.1044(8) 0.3501(7) 0.8954(5) 0.0416 Uij
C(8) 0.2215(9) 0.1089(8) 0.8494(7) 0.0559 Uij
C(9) -0.0833(9) 0.1929(9) 1.0679(6) 0.0668 Uij
C(10) 0.0279(7) 0.1026(7) 0.6196(5) 0.0373 Uij
C(11) 0.1554(7) 0.3156(6) 0.6287(5) 0.0272 Uij
C(12) 0.0493(7) 0.2022(6) 0.5800(5) 0.0349 Uij
C(13) -0.0380(7) 0.1826(7) 0.4971(5) 0.0381 Uij
C(14) -0.0249(8) 0.2717(8) 0.4603(5) 0.0446 Uij
C(15) 0.0757(9) 0.3833(7) 0.5098(6) 0.0431 Uij
C(16) 0.1654(8) 0.4056(7) 0.5926(6) 0.0394 Uij
C(17) 0.1137(8) 0.4524(8) 0.8644(6) 0.0517 Uij
C(18) -0.1180(9) 0.2493(8) 0.3682(6) 0.0530 Uij
C(19) 0.2701(9) 0.5289(8) 0.6391(7) 0.0618 Uij
C(20) 0.385(1) 0.207(1) 0.5086(7) 0.0746 Uij
C(21) 0.4395(10) 0.330(1) 0.5452(7) 0.0596 Uij
C(22) 0.5772(9) 0.386(1) 0.5673(9) 0.0760 Uij
C(23) 0.609(1) 0.280(2) 0.5308(9) 0.0809 Uij
C(24) 0.493(2) 0.178(1) 0.4976(7) 0.0796 Uij
C(25) 0.6110(8) 0.3620(8) 0.8566(6) 0.0509 Uij
C(26) 0.6802(9) 0.4426(8) 0.8083(8) 0.0613 Uij
C(27) 0.7566(8) 0.3986(10) 0.7496(7) 0.0599 Uij
C(28) 0.7296(8) 0.2867(8) 0.7580(6) 0.0419 Uij
C(29) 0.6417(7) 0.2668(7) 0.8263(5) 0.0371 Uij
C(30) 0.5435(10) 0.385(1) 0.9399(7) 0.0677 Uij
C(31) 0.691(1) 0.5657(9) 0.829(1) 0.1148 Uij
C(32) 0.868(1) 0.465(1) 0.700(1) 0.1067 Uij
C(33) 0.7906(9) 0.207(1) 0.7113(7) 0.0687 Uij
C(34) 0.6053(9) 0.1685(9) 0.8686(6) 0.0543 Uij
C(35) 0.176(2) 0.161(1) 0.279(1) 0.128(5) Uij
C(36) 0.235(3) 0.119(2) 0.207(2) 0.221(9) Uij
C(37) 0.372(2) 0.158(2) 0.204(1) 0.166(7) Uij
C(38) 0.445(3) 0.142(2) 0.131(2) 0.234(10) Uij
C(39) 0.574(2) 0.170(2) 0.147(1) 0.162(7) Uij
C(100) 0.5007 0.2763 0.5299 0.0025 Uij
C(101) 0.6838 0.3513 0.7997 0.0025 Uij
H(1) 0.3856 0.4801 0.8090 0.0638 Uij
H(2) 0.0619 0.0925 0.9765 0.0623 Uij
H(3) -0.0303 0.3621 0.9854 0.0583 Uij
H(4) 0.1559 0.0306 0.8151 0.0670 Uij
H(5) 0.2775 0.1364 0.8029 0.0670 Uij
H(6) 0.2784 0.1067 0.8998 0.0670 Uij
H(7) -0.1237 0.2433 1.0891 0.0802 Uij
H(8) -0.1541 0.1132 1.0416 0.0802 Uij
H(9) -0.0310 0.1941 1.1251 0.0802 Uij
H(10) -0.0602 0.0721 0.6375 0.0447 Uij
H(11) 0.0339 0.0389 0.5727 0.0447 Uij
H(12) 0.0932 0.1270 0.6772 0.0447 Uij
H(13) 0.1458 0.5231 0.9180 0.0621 Uij
H(14) 0.1750 0.4674 0.8180 0.0621 Uij
H(15) 0.0276 0.4390 0.8316 0.0621 Uij
H(16) -0.0965 0.3207 0.3522 0.0636 Uij
H(17) -0.1112 0.1938 0.3140 0.0636 Uij
H(18) -0.2102 0.2204 0.3775 0.0636 Uij
H(19) 0.3271 0.5355 0.6957 0.0742 Uij
H(20) 0.3277 0.5575 0.5953 0.0742 Uij
H(21) 0.2294 0.5811 0.6612 0.0742 Uij
H(23) 0.5940 0.3931 0.9995 0.0813 Uij
H(24) 0.5321 0.4547 0.9477 0.0813 Uij
H(25) 0.4547 0.3212 0.9306 0.0813 Uij
H(26) 0.7818 0.6237 0.8538 0.1378 Uij
H(27) 0.6687 0.5765 0.7638 0.1378 Uij
H(28) 0.6323 0.5796 0.8666 0.1378 Uij
H(29) 0.9529 0.4797 0.7310 0.1280 Uij
H(30) 0.8530 0.4192 0.6322 0.1280 Uij
H(31) 0.8654 0.5368 0.7012 0.1280 Uij
H(32) 0.7201 0.1307 0.6728 0.0824 Uij
H(33) 0.8465 0.2372 0.6668 0.0824 Uij
H(34) 0.8427 0.1958 0.7581 0.0824 Uij
H(35) 0.5078 0.1268 0.8623 0.0651 Uij
H(36) 0.6355 0.1124 0.8362 0.0651 Uij
H(37) 0.6424 0.1964 0.9367 0.0651 Uij
H(38) 0.2070 0.2427 0.2968 0.1367 Uij
H(39) 0.0813 0.1224 0.2614 0.1367 Uij
H(40) 0.2016 0.1422 0.3357 0.1367 Uij
H(41) 0.2038 0.0381 0.1854 0.2445 Uij
H(42) 0.2071 0.1374 0.1456 0.2445 Uij
H(43) 0.4178 0.2477 0.2334 0.1964 Uij
H(44) 0.4109 0.1356 0.2534 0.1964 Uij
H(45) 0.3976 0.0677 0.0943 0.2680 Uij
H(46) 0.4461 0.1969 0.0972 0.2680 Uij
H(47) 0.5796 0.1143 0.1872 0.1685 Uij
H(48) 0.6059 0.1489 0.0930 0.1685 Uij
H(49) 0.6281 0.2438 0.1910 0.1685 Uij
H(50) -0.1097 0.1032 0.4648 0.0458 Uij
H(51) 0.0847 0.4488 0.4858 0.0518 Uij
H(52) 0.2900 0.1534 0.4869 0.0895 Uij
H(53) 0.3834 0.3715 0.5545 0.0715 Uij
H(54) 0.6396 0.4695 0.5846 0.0912 Uij
H(55) 0.6984 0.2861 0.5257 0.0971 Uij
H(56) 0.4821 0.0965 0.4666 0.0955 Uij

loop_
_atom_type_symbol
_atom_type_oxidation_number
_atom_type_number_in_cell
_atom_type_scat_dispersion_real
_atom_type_scat_dispersion_imag
_atom_type_scat_source
C 0 76 0.003 0.002 'International Tables'
H 0 110 0.000 0.000 'International Tables'
Cl 0 4 0.148 0.159 'International Tables'
Hf 0 2 -0.583 6.185 'International Tables'
Sn 0 2 -0.654 1.425 'International Tables'

loop_
_geom_angle_atom_site_label_1
_geom_angle_atom_site_label_2
_geom_angle_atom_site_label_3
_geom_angle
_geom_angle_publ_flag
Sn(1) Hf(1) Cl(1) 98.87(5) yes
Sn(1) Hf(1) C(20) 85.8(3) yes
Sn(1) Hf(1) C(21) 74.9(2) yes
Sn(1) Hf(1) C(22) 96.3(3) yes
Sn(1) Hf(1) C(23) 128.7(3) yes
Sn(1) Hf(1) C(24) 118.3(3) yes
Sn(1) Hf(1) C(25) 78.7(2) yes
Sn(1) Hf(1) C(26) 86.8(2) yes
Sn(1) Hf(1) C(27) 119.3(3) yes
Sn(1) Hf(1) C(28) 133.3(2) yes
Sn(1) Hf(1) C(29) 104.4(2) yes
Sn(1) Hf(1) C(100) 101.30(2) yes
Sn(1) Hf(1) C(101) 105.35(2) yes
Cl(1) Hf(1) C(20) 84.4(3) yes
Cl(1) Hf(1) C(21) 116.4(3) yes
Cl(1) Hf(1) C(22) 136.4(4) yes
Cl(1) Hf(1) C(23) 106.1(4) yes
Cl(1) Hf(1) C(24) 78.6(3) yes
Cl(1) Hf(1) C(25) 104.3(2) yes
Cl(1) Hf(1) C(26) 134.7(3) yes
Cl(1) Hf(1) C(27) 126.0(3) yes
Cl(1) Hf(1) C(28) 92.7(2) yes
Cl(1) Hf(1) C(29) 81.3(2) yes
Cl(1) Hf(1) C(100) 105.15(6) yes
Cl(1) Hf(1) C(101) 109.08(6) yes
C(20) Hf(1) C(21) 32.8(3) yes
C(20) Hf(1) C(22) 56.2(4) yes
C(20) Hf(1) C(23) 53.9(4) yes
C(20) Hf(1) C(24) 32.5(4) yes
C(20) Hf(1) C(25) 163.1(4) yes
C(20) Hf(1) C(26) 140.9(4) yes
C(20) Hf(1) C(27) 131.5(3) yes
C(20) Hf(1) C(28) 140.6(3) yes
C(20) Hf(1) C(29) 163.6(4) yes
C(20) Hf(1) C(100) 28.4(3) yes
C(20) Hf(1) C(101) 160.4(3) yes
C(21) Hf(1) C(22) 31.9(3) yes
C(21) Hf(1) C(23) 53.9(3) yes
C(21) Hf(1) C(24) 54.0(4) yes
C(21) Hf(1) C(25) 134.0(3) yes
C(21) Hf(1) C(26) 108.5(4) yes
C(21) Hf(1) C(27) 109.9(3) yes
C(21) Hf(1) C(28) 137.5(3) yes
C(21) Hf(1) C(29) 162.3(3) yes
C(21) Hf(1) C(100) 27.4(2) yes
C(21) Hf(1) C(101) 134.0(3) yes
C(22) Hf(1) C(23) 37.1(4) yes
C(22) Hf(1) C(24) 58.2(5) yes
C(22) Hf(1) C(25) 118.7(4) yes
C(22) Hf(1) C(26) 86.6(4) yes
C(22) Hf(1) C(27) 78.9(3) yes
C(22) Hf(1) C(28) 105.8(3) yes
C(22) Hf(1) C(29) 133.3(3) yes
C(22) Hf(1) C(100) 31.5(3) yes
C(22) Hf(1) C(101) 105.8(2) yes
C(23) Hf(1) C(24) 32.4(4) yes
C(23) Hf(1) C(25) 133.9(4) yes
C(23) Hf(1) C(26) 104.6(5) yes
C(23) Hf(1) C(27) 79.7(4) yes
C(23) Hf(1) C(28) 89.9(3) yes
C(23) Hf(1) C(29) 123.0(3) yes
C(23) Hf(1) C(100) 29.2(3) yes
C(23) Hf(1) C(101) 107.6(3) yes
C(24) Hf(1) C(25) 162.5(4) yes
C(24) Hf(1) C(26) 137.1(5) yes
C(24) Hf(1) C(27) 109.8(4) yes
C(24) Hf(1) C(28) 108.4(4) yes
C(24) Hf(1) C(29) 135.0(3) yes
C(24) Hf(1) C(100) 29.5(3) yes
C(24) Hf(1) C(101) 134.2(3) yes
C(25) Hf(1) C(26) 32.7(3) yes
C(25) Hf(1) C(27) 54.3(3) yes
C(25) Hf(1) C(28) 54.6(3) yes
C(25) Hf(1) C(29) 32.3(3) yes
C(25) Hf(1) C(100) 150.2(2) yes
C(25) Hf(1) C(101) 28.4(2) yes
C(26) Hf(1) C(27) 32.9(3) yes
C(26) Hf(1) C(28) 54.9(3) yes
C(26) Hf(1) C(29) 54.0(3) yes
C(26) Hf(1) C(100) 117.7(3) yes
C(26) Hf(1) C(101) 28.7(2) yes
C(27) Hf(1) C(28) 33.3(3) yes
C(27) Hf(1) C(29) 54.5(3) yes
C(27) Hf(1) C(100) 103.2(2) yes
C(27) Hf(1) C(101) 28.9(2) yes
C(28) Hf(1) C(29) 33.2(2) yes
C(28) Hf(1) C(100) 119.0(2) yes
C(28) Hf(1) C(101) 29.3(2) yes
C(29) Hf(1) C(100) 152.2(2) yes
C(29) Hf(1) C(101) 28.5(2) yes
C(100) Hf(1) C(101) 132.08(2) yes
Hf(1) Sn(1) C(2) 130.1(2) yes
Hf(1) Sn(1) C(11) 112.2(2) yes
C(2) Sn(1) C(11) 102.6(3) yes
Sn(1) C(2) C(3) 123.6(5) yes
Sn(1) C(2) C(7) 118.2(6) yes
C(3) C(2) C(7) 118.2(7) yes
C(2) C(3) C(4) 119.4(8) yes
C(2) C(3) C(8) 122.7(7) yes
C(4) C(3) C(8) 117.9(8) yes
C(3) C(4) C(5) 123.4(9) yes
C(4) C(5) C(6) 116.6(8) yes
C(4) C(5) C(9) 121.7(10) yes
C(6) C(5) C(9) 121.6(9) yes
C(5) C(6) C(7) 122.7(8) yes
C(2) C(7) C(6) 119.6(8) yes
C(2) C(7) C(17) 122.0(7) yes
C(6) C(7) C(17) 118.4(7) yes
Sn(1) C(11) C(12) 118.4(5) yes
Sn(1) C(11) C(16) 123.8(5) yes
C(12) C(11) C(16) 117.6(7) yes
C(10) C(12) C(11) 120.0(6) yes
C(10) C(12) C(13) 119.1(7) yes
C(11) C(12) C(13) 120.8(7) yes
C(12) C(13) C(14) 121.1(7) yes
C(13) C(14) C(15) 118.1(7) yes
C(13) C(14) C(18) 121.0(8) yes
C(15) C(14) C(18) 120.9(8) yes
C(14) C(15) C(16) 122.1(7) yes
C(11) C(16) C(15) 120.2(7) yes
C(11) C(16) C(19) 122.5(7) yes
C(15) C(16) C(19) 117.3(7) yes
Hf(1) C(20) C(21) 73.7(5) yes
Hf(1) C(20) C(24) 72.9(6) yes
Hf(1) C(20) C(100) 59.4(4) yes
C(21) C(20) C(24) 107(1) yes
C(21) C(20) C(100) 51.9(6) yes
C(24) C(20) C(100) 55.7(7) yes
Hf(1) C(21) C(20) 73.5(6) yes
Hf(1) C(21) C(22) 71.8(5) yes
Hf(1) C(21) C(100) 59.2(4) yes
C(20) C(21) C(22) 114(1) yes
C(20) C(21) C(100) 54.1(7) yes
C(22) C(21) C(100) 60.4(8) yes
Hf(1) C(22) C(21) 76.2(5) yes
Hf(1) C(22) C(23) 69.7(5) yes
Hf(1) C(22) C(100) 61.4(4) yes
C(21) C(22) C(23) 99(1) yes
C(21) C(22) C(100) 51.7(6) yes
C(23) C(22) C(100) 48.0(7) yes
Hf(1) C(23) C(22) 73.1(6) yes
Hf(1) C(23) C(24) 77.0(6) yes
Hf(1) C(23) C(100) 63.6(4) yes
C(22) C(23) C(24) 110.9(9) yes
C(22) C(23) C(100) 54.1(6) yes
C(24) C(23) C(100) 56.8(7) yes
Hf(1) C(24) C(20) 74.6(6) yes
Hf(1) C(24) C(23) 70.6(7) yes
Hf(1) C(24) C(100) 60.3(4) yes
C(20) C(24) C(23) 107(1) yes
C(20) C(24) C(100) 53.6(7) yes
C(23) C(24) C(100) 53.6(7) yes
Hf(1) C(25) C(26) 72.3(5) yes
Hf(1) C(25) C(29) 73.2(4) yes
Hf(1) C(25) C(30) 130.2(6) yes
Hf(1) C(25) C(101) 60.0(3) yes
C(26) C(25) C(29) 107.9(8) yes
C(26) C(25) C(30) 125.9(10) yes
C(26) C(25) C(101) 53.8(5) yes
C(29) C(25) C(30) 124.9(9) yes
C(29) C(25) C(101) 54.1(5) yes
C(30) C(25) C(101) 169.8(7) yes
Hf(1) C(26) C(25) 75.0(5) yes
Hf(1) C(26) C(27) 73.5(5) yes
Hf(1) C(26) C(31) 125.9(6) yes
Hf(1) C(26) C(101) 61.4(4) yes
C(25) C(26) C(27) 108.5(8) yes
C(25) C(26) C(31) 125(1) yes
C(25) C(26) C(101) 54.1(5) yes
C(27) C(26) C(31) 124(1) yes
C(27) C(26) C(101) 54.4(6) yes
C(31) C(26) C(101) 172.7(8) yes
Hf(1) C(27) C(26) 73.6(5) yes
Hf(1) C(27) C(28) 72.3(5) yes
Hf(1) C(27) C(32) 127.8(7) yes
Hf(1) C(27) C(101) 61.4(3) yes
C(26) C(27) C(28) 107.7(8) yes
C(26) C(27) C(32) 127(1) yes
C(26) C(27) C(101) 53.7(6) yes
C(28) C(27) C(32) 124(1) yes
C(28) C(27) C(101) 54.0(5) yes
C(32) C(27) C(101) 170.7(8) yes
Hf(1) C(28) C(27) 74.4(5) yes
Hf(1) C(28) C(29) 75.2(4) yes
Hf(1) C(28) C(33) 120.3(6) yes
Hf(1) C(28) C(101) 62.6(3) yes
C(27) C(28) C(29) 107.2(8) yes
C(27) C(28) C(33) 127.6(9) yes
C(27) C(28) C(101) 53.8(5) yes
C(29) C(28) C(33) 125.0(8) yes
C(29) C(28) C(101) 53.4(5) yes
C(33) C(28) C(101) 176.8(7) yes
Hf(1) C(29) C(25) 74.5(5) yes
Hf(1) C(29) C(28) 71.6(4) yes
Hf(1) C(29) C(34) 126.5(5) yes
Hf(1) C(29) C(101) 60.7(3) yes
C(25) C(29) C(28) 108.6(8) yes
C(25) C(29) C(34) 126.0(8) yes
C(25) C(29) C(101) 54.5(5) yes
C(28) C(29) C(34) 124.8(7) yes
C(28) C(29) C(101) 54.1(5) yes
C(34) C(29) C(101) 172.8(7) yes
C(35) C(36) C(37) 127(2) yes
C(36) C(37) C(38) 133(2) yes
C(37) C(38) C(39) 123(2) yes
Hf(1) C(100) C(20) 92.3(5) yes
Hf(1) C(100) C(21) 93.4(4) yes
Hf(1) C(100) C(22) 87.1(4) yes
Hf(1) C(100) C(23) 87.1(5) yes
Hf(1) C(100) C(24) 90.3(5) yes
C(20) C(100) C(21) 74.0(7) yes
C(20) C(100) C(22) 141.8(9) yes
C(20) C(100) C(23) 140(1) yes
C(20) C(100) C(24) 70.7(8) yes
C(21) C(100) C(22) 67.9(8) yes
C(21) C(100) C(23) 145(1) yes
C(21) C(100) C(24) 144.7(8) yes
C(22) C(100) C(23) 77.8(9) yes
C(22) C(100) C(24) 147.4(8) yes
C(23) C(100) C(24) 69.6(8) yes
Hf(1) C(101) C(25) 91.6(4) yes
Hf(1) C(101) C(26) 89.9(4) yes
Hf(1) C(101) C(27) 89.6(4) yes
Hf(1) C(101) C(28) 88.1(4) yes
Hf(1) C(101) C(29) 90.9(3) yes
C(25) C(101) C(26) 72.1(6) yes
C(25) C(101) C(27) 144.0(7) yes
C(25) C(101) C(28) 143.9(6) yes
C(25) C(101) C(29) 71.4(6) yes
C(26) C(101) C(27) 71.9(7) yes
C(26) C(101) C(28) 144.0(7) yes
C(26) C(101) C(29) 143.5(7) yes
C(27) C(101) C(28) 72.2(6) yes
C(27) C(101) C(29) 144.6(7) yes
C(28) C(101) C(29) 72.5(5) yes

loop_
_geom_bond_atom_site_label_1
_geom_bond_atom_site_label_2
_geom_bond_distance
_geom_bond_publ_flag
Hf(1) Sn(1) 3.0073(6) yes
Hf(1) Cl(1) 2.417(2) yes
Hf(1) C(20) 2.508(9) yes
Hf(1) C(21) 2.511(9) yes
Hf(1) C(22) 2.456(9) yes
Hf(1) C(23) 2.41(1) yes
Hf(1) C(24) 2.488(10) yes
Hf(1) C(25) 2.523(8) yes
Hf(1) C(26) 2.489(9) yes
Hf(1) C(27) 2.488(8) yes
Hf(1) C(28) 2.461(7) yes
Hf(1) C(29) 2.506(7) yes
Hf(1) C(100) 2.1598(3) yes
Hf(1) C(101) 2.1850(3) yes
Sn(1) C(2) 2.209(7) yes
Sn(1) C(11) 2.193(7) yes
C(2) C(3) 1.39(1) yes
C(2) C(7) 1.423(10) yes
C(3) C(4) 1.40(1) yes
C(3) C(8) 1.49(1) yes
C(4) C(5) 1.37(1) yes
C(5) C(6) 1.39(1) yes
C(5) C(9) 1.50(1) yes
C(6) C(7) 1.39(1) yes
C(7) C(17) 1.50(1) yes
C(10) C(12) 1.51(1) yes
C(11) C(12) 1.425(10) yes
C(11) C(16) 1.386(10) yes
C(12) C(13) 1.395(10) yes
C(13) C(14) 1.37(1) yes
C(14) C(15) 1.39(1) yes
C(14) C(18) 1.52(1) yes
C(15) C(16) 1.40(1) yes
C(16) C(19) 1.49(1) yes
C(20) C(21) 1.42(1) yes
C(20) C(24) 1.40(2) yes
C(20) C(100) 1.19(1) yes
C(21) C(22) 1.37(1) yes
C(21) C(100) 1.158(10) yes
C(22) C(23) 1.55(2) yes
C(22) C(100) 1.28(1) yes
C(23) C(24) 1.37(2) yes
C(23) C(100) 1.18(1) yes
C(24) C(100) 1.22(1) yes
C(25) C(26) 1.41(1) yes
C(25) C(29) 1.40(1) yes
C(25) C(30) 1.48(1) yes
C(25) C(101) 1.200(9) yes
C(26) C(27) 1.41(1) yes
C(26) C(31) 1.52(1) yes
C(26) C(101) 1.194(9) yes
C(27) C(28) 1.42(1) yes
C(27) C(32) 1.53(1) yes
C(27) C(101) 1.204(9) yes
C(28) C(29) 1.420(10) yes
C(28) C(33) 1.51(1) yes
C(28) C(101) 1.206(8) yes
C(29) C(34) 1.49(1) yes
C(29) C(101) 1.195(8) yes
C(35) C(36) 1.38(2) yes
C(36) C(37) 1.39(2) yes
C(37) C(38) 1.38(3) yes
C(38) C(39) 1.30(3) yes
